data_7218415
loop_
_publ_author_name
'zhang, shu hua'
'Zhao, Ru-Xiao'
'li, gui'
'ZHANG, hai yang'
'Zhang, Chun Lian'
'Muller, Gilles'

_publ_section_title
;
 Structural Variation from Heterometallic Heptanuclear, Heptanuclear to
 Cubane Clusters Based on 2-hydroxy-3-ethoxy-benzaldehyde: Effects of pH
 and Temperature
;
_journal_name_full 'RSC Adv.'
_journal_paper_doi 10.1039/C4RA09687H
_journal_year 2014
_chemical_formula_moiety 'C54 H54 Co4 N18 Na3 O18, C6 H16 N'
_chemical_formula_sum 'C60 H70 Co4 N19 Na3 O18'
_chemical_formula_weight 1650.04
_chemical_name_systematic
; 
 ? 
;
_space_group_IT_number 14
_symmetry_cell_setting monoclinic
_symmetry_space_group_name_Hall '-P 2yn'
_symmetry_space_group_name_H-M 'P 1 21/n 1'
_atom_sites_solution_hydrogens geom
_atom_sites_solution_primary direct
_atom_sites_solution_secondary difmap
_audit_creation_method SHELXL-97
_cell_angle_alpha 90.00
_cell_angle_beta 96.648(3)
_cell_angle_gamma 90.00
_cell_formula_units_Z 4
_cell_length_a 13.2448(5)
_cell_length_b 26.5297(9)
_cell_length_c 22.1593(6)
_cell_measurement_reflns_used 16772
_cell_measurement_temperature 298(2)
_cell_measurement_theta_max 28.875
_cell_measurement_theta_min 3.380
_cell_volume 7734.0(4)
_computing_cell_refinement 'Bruker FRAMBO'
_computing_data_collection 'Bruker FRAMBO'
_computing_data_reduction 'Bruker SAINT'
_computing_molecular_graphics 'Bruker SHELXTL'
_computing_publication_material 'Bruker SHELXTL'
_computing_structure_refinement 'SHELXL-97 (Sheldrick, 1997)'
_computing_structure_solution 'SHELXS-97 (Sheldrick, 1990)'
_diffrn_ambient_temperature 298(2)
_diffrn_detector_area_resol_mean 0
_diffrn_measured_fraction_theta_full 0.994
_diffrn_measured_fraction_theta_max 0.994
_diffrn_measurement_device_type 'SuperNova, Single source at offset, Eos'
_diffrn_measurement_method '\w scans'
_diffrn_radiation_monochromator graphite
_diffrn_radiation_source 'fine-focus sealed tube'
_diffrn_radiation_type MoK\a
_diffrn_radiation_wavelength 0.71073
_diffrn_reflns_av_R_equivalents 0.0565
_diffrn_reflns_av_unetI/netI 0.0517
_diffrn_reflns_limit_h_max 15
_diffrn_reflns_limit_h_min -15
_diffrn_reflns_limit_k_max 31
_diffrn_reflns_limit_k_min -30
_diffrn_reflns_limit_l_max 26
_diffrn_reflns_limit_l_min -26
_diffrn_reflns_number 58550
_diffrn_reflns_theta_full 25.01
_diffrn_reflns_theta_max 25.01
_diffrn_reflns_theta_min 2.88
_diffrn_standards_decay_% 0
_diffrn_standards_interval_count 0
_diffrn_standards_interval_time 0
_diffrn_standards_number 0
_exptl_absorpt_coefficient_mu 0.935
_exptl_absorpt_correction_T_max 0.860
_exptl_absorpt_correction_T_min 0.815
_exptl_absorpt_correction_type multi-scan
_exptl_absorpt_process_details SADABS
_exptl_crystal_colour red
_exptl_crystal_density_diffrn 1.417
_exptl_crystal_density_method 'not measured'
_exptl_crystal_description block
_exptl_crystal_F_000 3392
_exptl_crystal_size_max 0.22
_exptl_crystal_size_mid 0.19
_exptl_crystal_size_min 0.16
_platon_squeeze_details
;
;
_refine_diff_density_max 0.807
_refine_diff_density_min -0.605
_refine_diff_density_rms 0.080
_refine_ls_extinction_method none
_refine_ls_goodness_of_fit_ref 1.070
_refine_ls_hydrogen_treatment constr
_refine_ls_matrix_type full
_refine_ls_number_parameters 946
_refine_ls_number_reflns 13561
_refine_ls_number_restraints 64
_refine_ls_restrained_S_all 1.080
_refine_ls_R_factor_all 0.1100
_refine_ls_R_factor_gt 0.0716
_refine_ls_shift/su_max 0.001
_refine_ls_shift/su_mean 0.000
_refine_ls_structure_factor_coef Fsqd
_refine_ls_weighting_details 'calc w=1/[\s^2^(Fo^2^)+(0.0969P)^2^+14.5981P] where P=(Fo^2^+2Fc^2^)/3'
_refine_ls_weighting_scheme calc
_refine_ls_wR_factor_gt 0.1863
_refine_ls_wR_factor_ref 0.2229
_reflns_number_gt 9059
_reflns_number_total 13561
_reflns_threshold_expression >2sigma(I)
_cod_data_source_file c4ra09687h2.cif
_cod_data_source_block co7
_cod_original_sg_symbol_H-M 'P 21/n '
_cod_database_code 7218415

loop_
_symmetry_equiv_pos_as_xyz
'x, y, z'
'-x+1/2, y+1/2, -z+1/2'
'-x, -y, -z'
'x-1/2, -y-1/2, z-1/2'

loop_
_atom_site_label
_atom_site_type_symbol
_atom_site_fract_x
_atom_site_fract_y
_atom_site_fract_z
_atom_site_U_iso_or_equiv
_atom_site_adp_type
_atom_site_occupancy
_atom_site_symmetry_multiplicity
_atom_site_calc_flag
_atom_site_refinement_flags
C1 C 0.8890(5) 0.5351(2) 0.3668(3) 0.0546(15) Uani 1 1 d .
C2 C 0.9204(6) 0.5025(3) 0.3222(3) 0.0720(19) Uani 1 1 d .
C3 C 1.0187(7) 0.4825(4) 0.3282(4) 0.101(3) Uani 1 1 d .
H3 H 1.0376 0.4612 0.2981 0.121 Uiso 1 1 calc R
C4 C 1.0866(8) 0.4933(4) 0.3765(5) 0.115(3) Uani 1 1 d .
H4 H 1.1514 0.4793 0.3800 0.138 Uiso 1 1 calc R
C5 C 1.0584(6) 0.5258(3) 0.4212(4) 0.090(2) Uani 1 1 d .
H5 H 1.1051 0.5337 0.4545 0.108 Uiso 1 1 calc R
C6 C 0.9630(5) 0.5460(3) 0.4166(3) 0.0618(17) Uani 1 1 d .
C7 C 1.0031(7) 0.5977(3) 0.5057(3) 0.088(2) Uani 1 1 d .
H7A H 1.0582 0.6141 0.4879 0.106 Uiso 1 1 calc R
H7B H 1.0313 0.5700 0.5307 0.106 Uiso 1 1 calc R
C8 C 0.9537(8) 0.6337(4) 0.5429(4) 0.109(3) Uani 1 1 d .
H8A H 0.9325 0.6628 0.5189 0.163 Uiso 1 1 calc R
H8B H 1.0007 0.6438 0.5770 0.163 Uiso 1 1 calc R
H8C H 0.8954 0.6182 0.5572 0.163 Uiso 1 1 calc R
C9 C 0.8542(7) 0.4889(3) 0.2690(4) 0.083(2) Uani 1 1 d .
H9 H 0.8824 0.4667 0.2431 0.100 Uiso 1 1 calc R
C10 C 0.4760(5) 0.5311(2) 0.2284(3) 0.0555(15) Uani 1 1 d .
C11 C 0.4458(6) 0.5032(3) 0.2773(3) 0.0697(19) Uani 1 1 d .
C12 C 0.3436(8) 0.4847(4) 0.2733(5) 0.105(3) Uani 1 1 d .
H12 H 0.3231 0.4666 0.3057 0.126 Uiso 1 1 calc R
C13 C 0.2775(8) 0.4927(4) 0.2245(6) 0.126(4) Uani 1 1 d .
H13 H 0.2119 0.4799 0.2226 0.151 Uiso 1 1 calc R
C14 C 0.3068(7) 0.5205(4) 0.1762(5) 0.102(3) Uani 1 1 d .
H14 H 0.2598 0.5263 0.1424 0.123 Uiso 1 1 calc R
C15 C 0.4036(6) 0.5396(3) 0.1771(4) 0.0700(19) Uani 1 1 d .
C16 C 0.3625(9) 0.5817(5) 0.0829(5) 0.138(4) Uani 1 1 d .
H16A H 0.3361 0.5516 0.0617 0.165 Uiso 1 1 calc R
H16B H 0.3063 0.5986 0.0988 0.165 Uiso 1 1 calc R
C17 C 0.4029(12) 0.6128(5) 0.0432(5) 0.192(7) Uani 1 1 d .
H17A H 0.3526 0.6200 0.0095 0.287 Uiso 1 1 calc R
H17B H 0.4603 0.5966 0.0286 0.287 Uiso 1 1 calc R
H17C H 0.4244 0.6436 0.0633 0.287 Uiso 1 1 calc R
C18 C 0.5134(7) 0.4929(3) 0.3312(4) 0.077(2) Uani 1 1 d .
H18 H 0.4849 0.4749 0.3609 0.093 Uiso 1 1 calc R
C19 C 0.7191(4) 0.6707(2) 0.0690(2) 0.0516(15) Uani 1 1 d .
C20 C 0.7617(5) 0.7127(3) 0.0420(3) 0.0609(17) Uani 1 1 d .
C21 C 0.8263(6) 0.7058(4) -0.0038(3) 0.084(2) Uani 1 1 d .
H21 H 0.8545 0.7337 -0.0209 0.101 Uiso 1 1 calc R
C22 C 0.8475(7) 0.6593(4) -0.0230(4) 0.100(3) Uani 1 1 d .
H22 H 0.8886 0.6553 -0.0540 0.120 Uiso 1 1 calc R
C23 C 0.8084(6) 0.6178(4) 0.0032(4) 0.092(3) Uani 1 1 d .
H23 H 0.8255 0.5859 -0.0096 0.110 Uiso 1 1 calc R
C24 C 0.7442(5) 0.6220(3) 0.0482(3) 0.0622(17) Uani 1 1 d .
C25 C 0.7163(8) 0.5324(3) 0.0569(4) 0.102(3) Uani 1 1 d .
H25A H 0.7882 0.5246 0.0645 0.122 Uiso 1 1 calc R
H25B H 0.6955 0.5290 0.0137 0.122 Uiso 1 1 calc R
C26 C 0.6588(8) 0.4976(3) 0.0902(4) 0.110(3) Uani 1 1 d .
H26A H 0.6758 0.4636 0.0805 0.165 Uiso 1 1 calc R
H26B H 0.5874 0.5031 0.0792 0.165 Uiso 1 1 calc R
H26C H 0.6752 0.5032 0.1331 0.165 Uiso 1 1 calc R
C27 C 0.7422(6) 0.7626(3) 0.0590(3) 0.074(2) Uani 1 1 d .
H27 H 0.7741 0.7874 0.0385 0.089 Uiso 1 1 calc R
C28 C 0.4722(5) 0.8112(2) 0.2012(2) 0.0482(14) Uani 1 1 d .
C29 C 0.3895(5) 0.7949(3) 0.1592(3) 0.0606(16) Uani 1 1 d .
C30 C 0.2910(6) 0.8153(3) 0.1623(4) 0.083(2) Uani 1 1 d .
H30 H 0.2368 0.8048 0.1347 0.100 Uiso 1 1 calc R
C31 C 0.2756(7) 0.8504(3) 0.2061(4) 0.094(3) Uani 1 1 d .
H31 H 0.2113 0.8642 0.2074 0.113 Uiso 1 1 calc R
C32 C 0.3554(6) 0.8652(3) 0.2480(4) 0.076(2) Uani 1 1 d .
H32A H 0.3436 0.8878 0.2785 0.092 Uiso 1 1 calc R
C33 C 0.4498(5) 0.8473(2) 0.2455(3) 0.0560(15) Uani 1 1 d .
C34 C 0.5177(7) 0.8906(3) 0.3365(3) 0.079(2) Uani 1 1 d .
H34A H 0.4720 0.8732 0.3607 0.095 Uiso 1 1 calc R
H34B H 0.4870 0.9225 0.3233 0.095 Uiso 1 1 calc R
C35 C 0.6184(8) 0.8995(3) 0.3738(3) 0.106(3) Uani 1 1 d .
H35A H 0.6664 0.9120 0.3481 0.159 Uiso 1 1 calc R
H35B H 0.6430 0.8685 0.3923 0.159 Uiso 1 1 calc R
H35C H 0.6102 0.9239 0.4049 0.159 Uiso 1 1 calc R
C36 C 0.3989(6) 0.7584(3) 0.1131(3) 0.0698(19) Uani 1 1 d .
H36 H 0.3402 0.7516 0.0872 0.084 Uiso 1 1 calc R
C37 C 0.8888(5) 0.8258(2) 0.3682(3) 0.0521(15) Uani 1 1 d .
C38 C 0.9655(5) 0.8192(3) 0.4169(3) 0.0632(18) Uani 1 1 d .
C39 C 1.0527(7) 0.8504(3) 0.4217(4) 0.096(3) Uani 1 1 d .
H39 H 1.1029 0.8462 0.4543 0.115 Uiso 1 1 calc R
C40 C 1.0642(7) 0.8862(4) 0.3797(4) 0.111(3) Uani 1 1 d .
H40 H 1.1210 0.9071 0.3844 0.133 Uiso 1 1 calc R
C41 C 0.9926(6) 0.8921(3) 0.3298(4) 0.083(2) Uani 1 1 d .
H41 H 1.0025 0.9162 0.3006 0.100 Uiso 1 1 calc R
C42 C 0.9069(5) 0.8627(2) 0.3230(3) 0.0584(16) Uani 1 1 d .
C43 C 0.8531(6) 0.8937(3) 0.2240(3) 0.072(2) Uani 1 1 d .
H43A H 0.9174 0.8834 0.2109 0.086 Uiso 1 1 calc R
H43B H 0.8576 0.9291 0.2350 0.086 Uiso 1 1 calc R
C44 C 0.7684(7) 0.8854(3) 0.1740(3) 0.094(3) Uani 1 1 d .
H44A H 0.7765 0.9079 0.1409 0.140 Uiso 1 1 calc R
H44B H 0.7045 0.8918 0.1889 0.140 Uiso 1 1 calc R
H44C H 0.7701 0.8512 0.1600 0.140 Uiso 1 1 calc R
C45 C 0.9592(6) 0.7823(3) 0.4624(3) 0.0697(19) Uani 1 1 d .
H45 H 1.0147 0.7806 0.4923 0.084 Uiso 1 1 calc R
C46 C 0.6436(4) 0.6920(2) 0.5057(2) 0.0468(13) Uani 1 1 d .
C47 C 0.6035(5) 0.7367(2) 0.5280(3) 0.0549(15) Uani 1 1 d .
C48 C 0.5377(6) 0.7343(3) 0.5747(3) 0.075(2) Uani 1 1 d .
H48 H 0.5129 0.7639 0.5899 0.090 Uiso 1 1 calc R
C49 C 0.5114(6) 0.6893(3) 0.5969(3) 0.082(2) Uani 1 1 d .
H49 H 0.4681 0.6881 0.6270 0.099 Uiso 1 1 calc R
C50 C 0.5480(6) 0.6453(3) 0.5753(3) 0.074(2) Uani 1 1 d .
H50 H 0.5290 0.6147 0.5910 0.089 Uiso 1 1 calc R
C51 C 0.6130(5) 0.6456(2) 0.5304(3) 0.0553(15) Uani 1 1 d .
C52 C 0.6257(7) 0.5556(3) 0.5285(4) 0.082(2) Uani 1 1 d .
H52A H 0.5528 0.5509 0.5202 0.098 Uiso 1 1 calc R
H52B H 0.6443 0.5536 0.5721 0.098 Uiso 1 1 calc R
C53 C 0.6792(7) 0.5156(3) 0.4976(4) 0.094(3) Uani 1 1 d .
H53A H 0.6583 0.5169 0.4547 0.142 Uiso 1 1 calc R
H53B H 0.6627 0.4832 0.5131 0.142 Uiso 1 1 calc R
H53C H 0.7513 0.5209 0.5050 0.142 Uiso 1 1 calc R
C54 C 0.6266(6) 0.7854(3) 0.5062(3) 0.0663(18) Uani 1 1 d .
H54 H 0.5977 0.8124 0.5246 0.080 Uiso 1 1 calc R
C55 C 0.1599(13) 0.7703(6) 0.3178(8) 0.212(6) Uani 1 1 d U
H55A H 0.0965 0.7856 0.3022 0.317 Uiso 1 1 calc R
H55B H 0.2124 0.7955 0.3219 0.317 Uiso 1 1 calc R
H55C H 0.1537 0.7557 0.3568 0.317 Uiso 1 1 calc R
C56 C 0.1852(13) 0.7322(7) 0.2771(8) 0.204(5) Uani 1 1 d U
H56A H 0.2562 0.7359 0.2709 0.244 Uiso 1 1 calc R
H56B H 0.1449 0.7372 0.2382 0.244 Uiso 1 1 calc R
C57 C 0.1403(15) 0.6502(6) 0.2421(6) 0.231(6) Uani 1 1 d DU
H57A H 0.1911 0.6559 0.2147 0.277 Uiso 1 1 calc R
H57B H 0.0767 0.6635 0.2223 0.277 Uiso 1 1 calc R
C58 C 0.1267(19) 0.5919(6) 0.2471(9) 0.349(10) Uani 1 1 d DU
H58A H 0.1547 0.5808 0.2868 0.524 Uiso 1 1 calc R
H58B H 0.1614 0.5754 0.2170 0.524 Uiso 1 1 calc R
H58C H 0.0557 0.5836 0.2407 0.524 Uiso 1 1 calc R
C59 C 0.2493(13) 0.6665(6) 0.3412(7) 0.207(5) Uani 1 1 d DU
H59A H 0.2810 0.6378 0.3238 0.249 Uiso 1 1 calc R
H59B H 0.2989 0.6935 0.3436 0.249 Uiso 1 1 calc R
C60 C 0.2393(14) 0.6534(7) 0.4002(8) 0.228(7) Uani 1 1 d U
H60A H 0.1945 0.6768 0.4168 0.342 Uiso 1 1 calc R
H60B H 0.3047 0.6543 0.4239 0.342 Uiso 1 1 calc R
H60C H 0.2117 0.6200 0.4012 0.342 Uiso 1 1 calc R
N1 N 0.7462(3) 0.61470(17) 0.2461(2) 0.0435(10) Uani 1 1 d .
N2 N 0.8208(4) 0.6106(2) 0.2223(3) 0.0646(14) Uani 1 1 d .
N3 N 0.8901(7) 0.6054(4) 0.1966(4) 0.133(3) Uani 1 1 d .
N4 N 0.8116(3) 0.68534(16) 0.35805(17) 0.0358(9) Uani 1 1 d .
N5 N 0.8984(4) 0.6789(2) 0.3555(2) 0.0573(13) Uani 1 1 d .
N6 N 0.9831(5) 0.6708(4) 0.3556(4) 0.123(3) Uani 1 1 d .
N7 N 0.7425(3) 0.73189(15) 0.22740(18) 0.0360(9) Uani 1 1 d .
N8 N 0.8283(4) 0.7368(2) 0.2187(2) 0.0609(14) Uani 1 1 d .
N9 N 0.9108(5) 0.7421(4) 0.2105(4) 0.130(3) Uani 1 1 d .
N10 N 0.6206(3) 0.61815(16) 0.3390(2) 0.0414(10) Uani 1 1 d .
N11 N 0.5435(4) 0.61540(18) 0.3618(2) 0.0548(12) Uani 1 1 d .
N12 N 0.4711(5) 0.6116(3) 0.3849(4) 0.109(3) Uani 1 1 d .
N13 N 0.5564(3) 0.68043(16) 0.21918(18) 0.0383(10) Uani 1 1 d .
N14 N 0.4690(4) 0.6737(2) 0.2226(2) 0.0544(13) Uani 1 1 d .
N15 N 0.3847(5) 0.6650(3) 0.2234(4) 0.108(3) Uani 1 1 d .
N16 N 0.6257(3) 0.73859(15) 0.34282(18) 0.0360(9) Uani 1 1 d .
N17 N 0.5404(4) 0.74472(18) 0.3538(2) 0.0499(12) Uani 1 1 d .
N18 N 0.4607(5) 0.7531(3) 0.3649(4) 0.101(2) Uani 1 1 d .
N19 N 0.1693(8) 0.6818(4) 0.2972(5) 0.152(3) Uani 1 1 d DU
H19A H 0.1115 0.6775 0.3155 0.182 Uiso 1 1 d R
Na1 Na 0.76040(17) 0.61695(8) 0.42763(9) 0.0475(5) Uani 1 1 d .
Na2 Na 0.68653(16) 0.80891(8) 0.27922(9) 0.0453(5) Uani 1 1 d .
Na3 Na 0.60620(19) 0.60556(9) 0.15773(10) 0.0540(6) Uani 1 1 d .
Co1 Co 0.68281(5) 0.67856(3) 0.28884(3) 0.0361(2) Uani 1 1 d .
Co2 Co 0.68409(6) 0.55518(3) 0.29577(3) 0.0490(2) Uani 1 1 d .
Co3 Co 0.75330(6) 0.74544(3) 0.41205(3) 0.0433(2) Uani 1 1 d .
Co4 Co 0.61452(6) 0.73412(3) 0.15763(3) 0.0444(2) Uani 1 1 d .
O1 O 0.7996(3) 0.55420(14) 0.36422(17) 0.0535(10) Uani 1 1 d .
O2 O 0.7667(4) 0.50156(17) 0.2522(2) 0.0711(13) Uani 1 1 d .
O3 O 0.9286(4) 0.57901(17) 0.45822(19) 0.0668(12) Uani 1 1 d .
O4 O 0.5667(3) 0.54881(15) 0.22779(17) 0.0554(10) Uani 1 1 d .
O5 O 0.6017(4) 0.50414(16) 0.3439(2) 0.0680(13) Uani 1 1 d .
O6 O 0.4374(4) 0.56734(19) 0.1329(2) 0.0789(14) Uani 1 1 d .
O7 O 0.6590(3) 0.67381(14) 0.11021(16) 0.0516(10) Uani 1 1 d .
O8 O 0.6882(4) 0.77855(17) 0.09767(19) 0.0680(13) Uani 1 1 d .
O9 O 0.6993(4) 0.58305(18) 0.0756(2) 0.0703(13) Uani 1 1 d .
O10 O 0.5643(3) 0.79550(14) 0.19994(16) 0.0494(9) Uani 1 1 d .
O11 O 0.4754(3) 0.73468(17) 0.10343(18) 0.0602(11) Uani 1 1 d .
O12 O 0.5346(3) 0.86077(15) 0.28509(18) 0.0597(11) Uani 1 1 d .
O13 O 0.8040(3) 0.80113(15) 0.36112(16) 0.0510(10) Uani 1 1 d .
O14 O 0.8899(3) 0.75180(16) 0.46799(17) 0.0606(11) Uani 1 1 d .
O15 O 0.8314(3) 0.86418(15) 0.27461(18) 0.0613(11) Uani 1 1 d .
O16 O 0.7049(3) 0.69019(14) 0.46494(15) 0.0476(9) Uani 1 1 d .
O17 O 0.6798(4) 0.79632(15) 0.46600(19) 0.0636(12) Uani 1 1 d .
O18 O 0.6535(3) 0.60375(15) 0.50674(18) 0.0592(11) Uani 1 1 d .

loop_
_atom_site_aniso_label
_atom_site_aniso_U_11
_atom_site_aniso_U_22
_atom_site_aniso_U_33
_atom_site_aniso_U_23
_atom_site_aniso_U_13
_atom_site_aniso_U_12
C1 0.058(4) 0.054(4) 0.053(3) 0.002(3) 0.013(3) 0.013(3)
C2 0.073(5) 0.070(5) 0.074(4) -0.010(4) 0.015(4) 0.015(4)
C3 0.086(6) 0.115(7) 0.101(6) -0.031(5) 0.015(5) 0.041(6)
C4 0.083(7) 0.135(9) 0.126(8) -0.028(7) 0.014(6) 0.049(6)
C5 0.058(5) 0.111(7) 0.098(6) -0.011(5) -0.001(4) 0.023(5)
C6 0.059(4) 0.068(4) 0.058(4) 0.000(3) 0.004(3) 0.011(3)
C7 0.091(6) 0.098(6) 0.071(5) -0.011(4) -0.011(4) 0.005(5)
C8 0.121(8) 0.106(7) 0.092(6) -0.026(5) -0.018(6) 0.019(6)
C9 0.108(7) 0.062(5) 0.081(5) -0.019(4) 0.020(5) 0.023(5)
C10 0.053(4) 0.046(3) 0.068(4) -0.012(3) 0.010(3) -0.009(3)
C11 0.073(5) 0.061(4) 0.080(5) -0.006(4) 0.032(4) -0.012(4)
C12 0.083(7) 0.102(7) 0.134(8) 0.014(6) 0.032(6) -0.027(6)
C13 0.074(7) 0.122(9) 0.181(11) 0.006(8) 0.017(7) -0.044(6)
C14 0.075(6) 0.100(7) 0.126(8) 0.008(6) -0.012(5) -0.028(5)
C15 0.067(5) 0.053(4) 0.089(5) -0.008(4) 0.003(4) -0.004(3)
C16 0.138(10) 0.153(10) 0.110(8) 0.034(7) -0.035(7) -0.052(8)
C17 0.261(18) 0.177(13) 0.113(9) 0.041(9) -0.078(11) -0.073(13)
C18 0.100(7) 0.055(4) 0.082(5) 0.007(4) 0.035(5) -0.015(4)
C19 0.040(3) 0.075(4) 0.039(3) -0.004(3) 0.001(3) 0.001(3)
C20 0.051(4) 0.091(5) 0.042(3) -0.004(3) 0.008(3) -0.010(3)
C21 0.062(5) 0.135(8) 0.061(4) -0.003(5) 0.024(4) -0.011(5)
C22 0.076(6) 0.155(9) 0.078(5) -0.016(6) 0.046(5) 0.003(6)
C23 0.077(6) 0.127(8) 0.074(5) -0.027(5) 0.022(4) 0.032(5)
C24 0.047(4) 0.086(5) 0.054(4) -0.006(3) 0.005(3) 0.008(3)
C25 0.121(8) 0.083(6) 0.103(6) -0.024(5) 0.020(6) 0.029(6)
C26 0.156(10) 0.071(6) 0.102(7) -0.020(5) 0.017(7) 0.016(6)
C27 0.076(5) 0.101(6) 0.044(4) 0.011(4) 0.006(4) -0.033(4)
C28 0.047(4) 0.052(3) 0.044(3) 0.010(3) 0.000(3) 0.008(3)
C29 0.056(4) 0.074(4) 0.051(3) 0.005(3) 0.005(3) 0.013(3)
C30 0.063(5) 0.090(6) 0.095(6) 0.001(5) -0.003(4) 0.013(4)
C31 0.058(5) 0.097(6) 0.129(7) -0.003(5) 0.016(5) 0.021(5)
C32 0.063(5) 0.070(5) 0.100(6) -0.013(4) 0.022(4) 0.008(4)
C33 0.056(4) 0.055(4) 0.057(4) 0.002(3) 0.008(3) 0.000(3)
C34 0.114(7) 0.063(4) 0.061(4) -0.010(3) 0.017(4) -0.003(4)
C35 0.161(10) 0.081(6) 0.068(5) -0.028(4) -0.020(6) 0.011(6)
C36 0.067(5) 0.085(5) 0.052(4) 0.007(3) -0.013(3) 0.005(4)
C37 0.050(4) 0.053(4) 0.051(3) 0.008(3) 0.000(3) -0.010(3)
C38 0.059(4) 0.069(4) 0.057(4) 0.011(3) -0.008(3) -0.024(3)
C39 0.090(6) 0.106(6) 0.083(5) 0.021(5) -0.028(5) -0.045(5)
C40 0.101(7) 0.116(7) 0.106(6) 0.033(6) -0.028(6) -0.057(6)
C41 0.078(5) 0.082(5) 0.087(5) 0.024(4) -0.002(4) -0.029(4)
C42 0.063(4) 0.053(4) 0.059(4) 0.012(3) 0.005(3) -0.012(3)
C43 0.095(6) 0.057(4) 0.063(4) 0.019(3) 0.005(4) -0.010(4)
C44 0.130(8) 0.075(5) 0.072(5) 0.021(4) -0.004(5) -0.021(5)
C45 0.065(5) 0.084(5) 0.053(4) 0.005(3) -0.019(3) -0.012(4)
C46 0.042(3) 0.064(4) 0.035(3) 0.001(3) 0.006(2) 0.006(3)
C47 0.055(4) 0.063(4) 0.046(3) 0.003(3) 0.007(3) 0.015(3)
C48 0.069(5) 0.094(6) 0.065(4) -0.004(4) 0.024(4) 0.025(4)
C49 0.072(5) 0.105(6) 0.078(5) 0.007(4) 0.041(4) -0.002(5)
C50 0.071(5) 0.083(5) 0.075(4) 0.014(4) 0.035(4) 0.002(4)
C51 0.045(4) 0.067(4) 0.054(3) 0.009(3) 0.007(3) 0.001(3)
C52 0.094(6) 0.067(5) 0.089(5) 0.022(4) 0.029(5) -0.006(4)
C53 0.132(8) 0.061(5) 0.090(5) 0.017(4) 0.009(5) -0.003(5)
C54 0.076(5) 0.070(5) 0.052(4) -0.011(3) 0.006(4) 0.019(4)
C55 0.219(10) 0.199(9) 0.224(9) -0.024(8) 0.060(8) -0.001(8)
C56 0.208(9) 0.187(6) 0.222(9) 0.019(6) 0.053(8) -0.015(7)
C57 0.217(9) 0.232(9) 0.244(8) -0.040(7) 0.028(7) -0.030(8)
C58 0.339(12) 0.349(12) 0.358(12) -0.015(9) 0.035(9) 0.000(9)
C59 0.178(9) 0.249(9) 0.198(8) 0.021(7) 0.034(6) 0.033(7)
C60 0.206(10) 0.262(10) 0.221(10) 0.019(8) 0.046(8) 0.018(8)
N1 0.036(3) 0.050(3) 0.047(2) 0.001(2) 0.012(2) 0.003(2)
N2 0.052(4) 0.071(4) 0.073(4) -0.003(3) 0.016(3) 0.003(3)
N3 0.090(6) 0.168(9) 0.155(8) -0.013(6) 0.065(6) 0.004(6)
N4 0.024(2) 0.048(3) 0.035(2) 0.0008(18) 0.0038(18) 0.0059(19)
N5 0.039(3) 0.081(4) 0.053(3) 0.013(3) 0.009(2) 0.004(3)
N6 0.041(4) 0.185(9) 0.146(7) 0.023(6) 0.028(4) 0.014(5)
N7 0.029(2) 0.042(2) 0.037(2) 0.0049(18) 0.0049(18) -0.0014(18)
N8 0.044(3) 0.078(4) 0.063(3) 0.022(3) 0.013(3) 0.002(3)
N9 0.051(4) 0.180(9) 0.164(8) 0.060(6) 0.041(5) -0.009(5)
N10 0.034(3) 0.043(2) 0.049(2) 0.0020(19) 0.013(2) 0.0004(19)
N11 0.048(3) 0.054(3) 0.064(3) 0.002(2) 0.013(3) 0.002(2)
N12 0.055(4) 0.153(7) 0.126(6) 0.009(5) 0.046(4) 0.004(4)
N13 0.029(2) 0.046(3) 0.040(2) 0.0053(19) 0.0017(19) -0.0021(19)
N14 0.036(3) 0.076(4) 0.053(3) -0.007(2) 0.012(2) -0.002(3)
N15 0.043(4) 0.156(7) 0.131(6) 0.001(5) 0.027(4) -0.015(4)
N16 0.031(2) 0.038(2) 0.039(2) 0.0015(17) 0.0046(19) 0.0031(18)
N17 0.035(3) 0.056(3) 0.060(3) -0.006(2) 0.012(2) -0.001(2)
N18 0.047(4) 0.122(6) 0.139(7) -0.022(5) 0.030(4) 0.007(4)
N19 0.109(7) 0.172(8) 0.182(9) 0.006(6) 0.051(6) -0.003(6)
Na1 0.0492(13) 0.0468(12) 0.0488(12) -0.0011(9) 0.0157(10) 0.0067(10)
Na2 0.0381(12) 0.0524(13) 0.0428(11) 0.0023(9) -0.0068(9) -0.0034(10)
Na3 0.0592(15) 0.0571(14) 0.0468(12) 0.0043(10) 0.0116(11) -0.0038(11)
Co1 0.0306(4) 0.0430(4) 0.0351(4) 0.0016(3) 0.0049(3) 0.0004(3)
Co2 0.0560(5) 0.0441(5) 0.0473(4) 0.0002(3) 0.0076(4) 0.0028(4)
Co3 0.0466(5) 0.0461(4) 0.0366(4) 0.0021(3) 0.0020(3) -0.0039(3)
Co4 0.0466(5) 0.0514(5) 0.0346(4) 0.0014(3) 0.0031(3) 0.0018(3)
O1 0.058(3) 0.053(2) 0.050(2) 0.0012(18) 0.010(2) 0.015(2)
O2 0.089(4) 0.054(3) 0.069(3) -0.013(2) 0.005(3) 0.018(3)
O3 0.063(3) 0.075(3) 0.061(3) -0.003(2) -0.001(2) 0.013(2)
O4 0.057(3) 0.057(2) 0.053(2) -0.0002(18) 0.009(2) -0.012(2)
O5 0.097(4) 0.047(3) 0.062(3) 0.007(2) 0.020(3) -0.006(3)
O6 0.079(4) 0.085(3) 0.068(3) 0.007(3) -0.013(3) -0.013(3)
O7 0.061(3) 0.057(2) 0.039(2) -0.0049(17) 0.0152(19) -0.004(2)
O8 0.090(4) 0.068(3) 0.047(2) 0.008(2) 0.015(2) -0.010(2)
O9 0.079(3) 0.069(3) 0.065(3) -0.013(2) 0.018(3) 0.015(3)
O10 0.044(2) 0.056(2) 0.045(2) -0.0027(17) -0.0050(18) 0.0067(19)
O11 0.054(3) 0.072(3) 0.050(2) -0.006(2) -0.015(2) 0.008(2)
O12 0.069(3) 0.056(3) 0.054(2) -0.0104(19) 0.009(2) 0.006(2)
O13 0.046(2) 0.058(2) 0.046(2) 0.0088(18) -0.0062(18) -0.0093(19)
O14 0.064(3) 0.068(3) 0.046(2) 0.0122(19) -0.011(2) -0.017(2)
O15 0.068(3) 0.057(3) 0.056(2) 0.018(2) -0.003(2) -0.012(2)
O16 0.056(3) 0.049(2) 0.0401(19) 0.0020(16) 0.0140(18) 0.0029(18)
O17 0.082(3) 0.050(2) 0.059(3) -0.005(2) 0.008(2) 0.005(2)
O18 0.065(3) 0.057(3) 0.058(2) 0.010(2) 0.020(2) -0.001(2)

loop_
_atom_type_symbol
_atom_type_description
_atom_type_scat_dispersion_real
_atom_type_scat_dispersion_imag
_atom_type_scat_source
C C 0.0033 0.0016 'International Tables Vol C Tables 4.2.6.8 and 6.1.1.4'
H H 0.0000 0.0000 'International Tables Vol C Tables 4.2.6.8 and 6.1.1.4'
N N 0.0061 0.0033 'International Tables Vol C Tables 4.2.6.8 and 6.1.1.4'
Na Na 0.0362 0.0249 'International Tables Vol C Tables 4.2.6.8 and 6.1.1.4'
Co Co 0.3494 0.9721 'International Tables Vol C Tables 4.2.6.8 and 6.1.1.4'
O O 0.0106 0.0060 'International Tables Vol C Tables 4.2.6.8 and 6.1.1.4'

loop_
_geom_angle_atom_site_label_1
_geom_angle_atom_site_label_2
_geom_angle_atom_site_label_3
_geom_angle
O1 C1 C2 123.8(6)
O1 C1 C6 120.3(5)
C2 C1 C6 115.9(6)
C3 C2 C1 120.8(7)
C3 C2 C9 117.2(7)
C1 C2 C9 121.9(7)
C4 C3 C2 121.5(8)
C4 C3 H3 119.2
C2 C3 H3 119.2
C3 C4 C5 119.2(8)
C3 C4 H4 120.4
C5 C4 H4 120.4
C6 C5 C4 120.7(8)
C6 C5 H5 119.7
C4 C5 H5 119.7
C5 C6 O3 124.8(7)
C5 C6 C1 121.8(7)
O3 C6 C1 113.4(6)
O3 C7 C8 108.7(7)
O3 C7 H7A 109.9
C8 C7 H7A 109.9
O3 C7 H7B 109.9
C8 C7 H7B 109.9
H7A C7 H7B 108.3
C7 C8 H8A 109.5
C7 C8 H8B 109.5
H8A C8 H8B 109.5
C7 C8 H8C 109.5
H8A C8 H8C 109.5
H8B C8 H8C 109.5
O2 C9 C2 130.6(7)
O2 C9 H9 114.7
C2 C9 H9 114.7
O4 C10 C11 123.2(6)
O4 C10 C15 118.5(6)
C11 C10 C15 118.3(6)
C10 C11 C18 122.3(7)
C10 C11 C12 118.9(8)
C18 C11 C12 118.7(8)
C13 C12 C11 121.6(9)
C13 C12 H12 119.2
C11 C12 H12 119.2
C12 C13 C14 119.7(9)
C12 C13 H13 120.2
C14 C13 H13 120.2
C15 C14 C13 121.8(9)
C15 C14 H14 119.1
C13 C14 H14 119.1
O6 C15 C14 125.4(8)
O6 C15 C10 114.9(6)
C14 C15 C10 119.7(8)
C17 C16 O6 111.5(10)
C17 C16 H16A 109.3
O6 C16 H16A 109.3
C17 C16 H16B 109.3
O6 C16 H16B 109.3
H16A C16 H16B 108.0
C16 C17 H17A 109.5
C16 C17 H17B 109.5
H17A C17 H17B 109.5
C16 C17 H17C 109.5
H17A C17 H17C 109.5
H17B C17 H17C 109.5
O5 C18 C11 130.0(7)
O5 C18 H18 115.0
C11 C18 H18 115.0
O7 C19 C20 124.1(6)
O7 C19 C24 118.4(6)
C20 C19 C24 117.5(6)
O7 C19 Na3 37.4(3)
C20 C19 Na3 161.0(4)
C24 C19 Na3 81.2(4)
C27 C20 C19 122.3(6)
C27 C20 C21 117.4(7)
C19 C20 C21 120.3(7)
C22 C21 C20 120.8(8)
C22 C21 H21 119.6
C20 C21 H21 119.6
C21 C22 C23 119.9(7)
C21 C22 H22 120.0
C23 C22 H22 120.0
C22 C23 C24 122.1(8)
C22 C23 H23 118.9
C24 C23 H23 118.9
O9 C24 C23 126.3(7)
O9 C24 C19 114.4(5)
C23 C24 C19 119.3(7)
O9 C25 C26 109.9(7)
O9 C25 H25A 109.7
C26 C25 H25A 109.7
O9 C25 H25B 109.7
C26 C25 H25B 109.7
H25A C25 H25B 108.2
C25 C26 H26A 109.5
C25 C26 H26B 109.5
H26A C26 H26B 109.5
C25 C26 H26C 109.5
H26A C26 H26C 109.5
H26B C26 H26C 109.5
O8 C27 C20 129.6(6)
O8 C27 H27 115.2
C20 C27 H27 115.2
O10 C28 C29 123.1(5)
O10 C28 C33 120.2(5)
C29 C28 C33 116.7(6)
C30 C29 C28 119.7(6)
C30 C29 C36 116.7(7)
C28 C29 C36 123.5(6)
C31 C30 C29 120.2(8)
C31 C30 H30 119.9
C29 C30 H30 119.9
C30 C31 C32 120.1(8)
C30 C31 H31 119.9
C32 C31 H31 119.9
C33 C32 C31 120.9(7)
C33 C32 H32A 119.5
C31 C32 H32A 119.5
C32 C33 O12 124.8(6)
C32 C33 C28 122.3(7)
O12 C33 C28 112.9(5)
O12 C34 C35 108.3(7)
O12 C34 H34A 110.0
C35 C34 H34A 110.0
O12 C34 H34B 110.0
C35 C34 H34B 110.0
H34A C34 H34B 108.4
C34 C35 H35A 109.5
C34 C35 H35B 109.5
H35A C35 H35B 109.5
C34 C35 H35C 109.5
H35A C35 H35C 109.5
H35B C35 H35C 109.5
O11 C36 C29 127.9(7)
O11 C36 H36 116.0
C29 C36 H36 116.0
O13 C37 C38 124.8(5)
O13 C37 C42 118.2(5)
C38 C37 C42 117.0(6)
C37 C38 C45 122.5(6)
C37 C38 C39 119.7(6)
C45 C38 C39 117.8(6)
C40 C39 C38 121.1(7)
C40 C39 H39 119.4
C38 C39 H39 119.4
C39 C40 C41 120.6(8)
C39 C40 H40 119.7
C41 C40 H40 119.7
C42 C41 C40 120.5(7)
C42 C41 H41 119.8
C40 C41 H41 119.8
C41 C42 O15 125.7(6)
C41 C42 C37 120.9(6)
O15 C42 C37 113.4(5)
O15 C43 C44 107.5(6)
O15 C43 H43A 110.2
C44 C43 H43A 110.2
O15 C43 H43B 110.2
C44 C43 H43B 110.2
H43A C43 H43B 108.5
C43 C44 H44A 109.5
C43 C44 H44B 109.5
H44A C44 H44B 109.5
C43 C44 H44C 109.5
H44A C44 H44C 109.5
H44B C44 H44C 109.5
O14 C45 C38 128.8(6)
O14 C45 H45 115.6
C38 C45 H45 115.6
O16 C46 C47 124.8(5)
O16 C46 C51 118.0(5)
C47 C46 C51 117.2(5)
C46 C47 C54 122.6(6)
C46 C47 C48 120.1(6)
C54 C47 C48 117.3(6)
C49 C48 C47 120.4(7)
C49 C48 H48 119.8
C47 C48 H48 119.8
C48 C49 C50 120.5(6)
C48 C49 H49 119.8
C50 C49 H49 119.8
C49 C50 C51 121.3(7)
C49 C50 H50 119.3
C51 C50 H50 119.3
O18 C51 C50 125.2(6)
O18 C51 C46 114.4(5)
C50 C51 C46 120.5(6)
O18 C52 C53 109.1(6)
O18 C52 H52A 109.9
C53 C52 H52A 109.9
O18 C52 H52B 109.9
C53 C52 H52B 109.9
H52A C52 H52B 108.3
C52 C53 H53A 109.5
C52 C53 H53B 109.5
H53A C53 H53B 109.5
C52 C53 H53C 109.5
H53A C53 H53C 109.5
H53B C53 H53C 109.5
O17 C54 C47 128.5(6)
O17 C54 H54 115.8
C47 C54 H54 115.8
C56 C55 H55A 109.5
C56 C55 H55B 109.5
H55A C55 H55B 109.5
C56 C55 H55C 109.5
H55A C55 H55C 109.5
H55B C55 H55C 109.5
C55 C56 N19 114.4(15)
C55 C56 H56A 108.6
N19 C56 H56A 108.7
C55 C56 H56B 108.7
N19 C56 H56B 108.6
H56A C56 H56B 107.6
N19 C57 C58 121.2(10)
N19 C57 H57A 107.0
C58 C57 H57A 107.0
N19 C57 H57B 107.0
C58 C57 H57B 107.0
H57A C57 H57B 106.8
C57 C58 H58A 109.5
C57 C58 H58B 109.5
H58A C58 H58B 109.5
C57 C58 H58C 109.5
H58A C58 H58C 109.5
H58B C58 H58C 109.5
C60 C59 N19 125.5(16)
C60 C59 H59A 105.9
N19 C59 H59A 105.9
C60 C59 H59B 105.9
N19 C59 H59B 105.9
H59A C59 H59B 106.3
C59 C60 H60A 109.5
C59 C60 H60B 109.5
H60A C60 H60B 109.5
C59 C60 H60C 109.5
H60A C60 H60C 109.5
H60B C60 H60C 109.5
N2 N1 Co2 123.6(4)
N2 N1 Co1 131.2(4)
Co2 N1 Co1 99.25(18)
N2 N1 Na3 102.7(4)
Co2 N1 Na3 92.06(17)
Co1 N1 Na3 97.25(17)
N3 N2 N1 176.3(8)
N3 N2 Na3 121.5(6)
N1 N2 Na3 55.0(3)
N5 N4 Co1 130.7(4)
N5 N4 Co3 122.9(4)
Co1 N4 Co3 98.58(16)
N5 N4 Na1 105.1(4)
Co1 N4 Na1 97.34(16)
Co3 N4 Na1 93.05(14)
N6 N5 N4 176.2(7)
N6 N5 Na1 123.1(6)
N4 N5 Na1 53.2(3)
N8 N7 Co4 124.7(4)
N8 N7 Co1 126.9(4)
Co4 N7 Co1 98.88(17)
N8 N7 Na2 109.1(4)
Co4 N7 Na2 93.26(16)
Co1 N7 Na2 95.50(15)
N9 N8 N7 179.2(9)
N11 N10 Co2 122.7(4)
N11 N10 Co1 131.1(4)
Co2 N10 Co1 98.89(17)
N11 N10 Na1 104.8(4)
Co2 N10 Na1 92.69(16)
Co1 N10 Na1 96.85(17)
N12 N11 N10 177.8(7)
N14 N13 Co1 129.8(4)
N14 N13 Co4 124.0(4)
Co1 N13 Co4 99.38(17)
N14 N13 Na3 103.5(4)
Co1 N13 Na3 97.94(17)
Co4 N13 Na3 92.46(15)
N15 N14 N13 176.0(7)
N15 N14 Na3 121.8(5)
N13 N14 Na3 54.3(3)
N17 N16 Co3 121.7(4)
N17 N16 Co1 127.5(4)
Co3 N16 Co1 99.13(17)
N17 N16 Na2 112.6(3)
Co3 N16 Na2 93.45(16)
Co1 N16 Na2 94.59(15)
N18 N17 N16 176.5(7)
C59 N19 C56 110.8(12)
C59 N19 C57 120.3(11)
C56 N19 C57 107.6(12)
C59 N19 H19A 105.0
C56 N19 H19A 114.4
C57 N19 H19A 98.2
O16 Na1 O1 163.41(16)
O16 Na1 O18 67.39(14)
O1 Na1 O18 122.63(17)
O16 Na1 O3 124.75(17)
O1 Na1 O3 66.94(16)
O18 Na1 O3 109.25(17)
O16 Na1 N4 74.21(14)
O1 Na1 N4 92.99(15)
O18 Na1 N4 140.61(16)
O3 Na1 N4 99.40(16)
O16 Na1 N10 91.90(15)
O1 Na1 N10 74.31(15)
O18 Na1 N10 97.32(16)
O3 Na1 N10 140.57(16)
N4 Na1 N10 75.04(14)
O16 Na1 N5 88.17(15)
O1 Na1 N5 82.97(16)
O18 Na1 N5 154.36(17)
O3 Na1 N5 77.69(16)
N4 Na1 N5 21.78(13)
N10 Na1 N5 90.90(15)
O16 Na1 Co2 130.53(13)
O1 Na1 Co2 35.26(11)
O18 Na1 Co2 114.52(13)
O3 Na1 Co2 102.04(12)
N4 Na1 Co2 84.01(11)
N10 Na1 Co2 39.07(10)
N5 Na1 Co2 86.90(11)
O16 Na1 Co3 34.70(9)
O1 Na1 Co3 132.13(12)
O18 Na1 Co3 101.94(12)
O3 Na1 Co3 116.55(14)
N4 Na1 Co3 39.60(9)
N10 Na1 Co3 84.29(11)
N5 Na1 Co3 54.62(11)
Co2 Na1 Co3 113.01(6)
O16 Na1 Co1 81.19(10)
O1 Na1 Co1 82.24(11)
O18 Na1 Co1 124.50(13)
O3 Na1 Co1 126.23(13)
N4 Na1 Co1 37.48(10)
N10 Na1 Co1 37.57(10)
N5 Na1 Co1 54.87(10)
Co2 Na1 Co1 56.41(4)
Co3 Na1 Co1 56.60(4)
O13 Na2 O10 165.59(17)
O13 Na2 O15 67.31(14)
O10 Na2 O15 123.88(16)
O13 Na2 O12 120.10(16)
O10 Na2 O12 67.29(14)
O15 Na2 O12 108.71(17)
O13 Na2 N7 94.66(16)
O10 Na2 N7 74.90(15)
O15 Na2 N7 101.36(16)
O12 Na2 N7 140.52(16)
O13 Na2 N16 73.69(15)
O10 Na2 N16 94.07(15)
O15 Na2 N16 140.79(16)
O12 Na2 N16 93.90(15)
N7 Na2 N16 77.47(14)
O13 Na2 Co4 133.53(13)
O10 Na2 Co4 35.49(10)
O15 Na2 Co4 118.09(12)
O12 Na2 Co4 102.31(12)
N7 Na2 Co4 39.43(10)
N16 Na2 Co4 86.14(11)
O13 Na2 Co3 34.68(10)
O10 Na2 Co3 132.70(13)
O15 Na2 Co3 101.94(11)
O12 Na2 Co3 111.27(12)
N7 Na2 Co3 86.09(11)
N16 Na2 Co3 39.01(10)
Co4 Na2 Co3 114.63(6)
O13 Na2 Co1 82.70(11)
O10 Na2 Co1 82.97(11)
O15 Na2 Co1 128.50(13)
O12 Na2 Co1 122.60(12)
N7 Na2 Co1 38.65(10)
N16 Na2 Co1 38.82(10)
Co4 Na2 Co1 57.36(4)
Co3 Na2 Co1 57.28(4)
O7 Na3 O4 164.88(17)
O7 Na3 O9 68.17(16)
O4 Na3 O9 122.42(18)
O7 Na3 O6 123.51(18)
O4 Na3 O6 66.62(17)
O9 Na3 O6 105.22(19)
O7 Na3 N13 74.65(14)
O4 Na3 N13 93.29(15)
O9 Na3 N13 142.50(18)
O6 Na3 N13 99.01(18)
O7 Na3 N1 92.58(16)
O4 Na3 N1 75.06(16)
O9 Na3 N1 102.43(18)
O6 Na3 N1 140.66(17)
N13 Na3 N1 74.02(15)
O7 Na3 N2 81.94(16)
O4 Na3 N2 89.11(17)
O9 Na3 N2 80.33(17)
O6 Na3 N2 154.40(18)
N13 Na3 N2 90.02(16)
N1 Na3 N2 22.25(14)
O7 Na3 N14 88.73(15)
O4 Na3 N14 82.72(16)
O9 Na3 N14 153.92(18)
O6 Na3 N14 76.90(17)
N13 Na3 N14 22.21(13)
N1 Na3 N14 90.11(15)
N2 Na3 N14 109.26(16)
O7 Na3 C19 20.29(15)
O4 Na3 C19 164.40(19)
O9 Na3 C19 48.09(17)
O6 Na3 C19 125.18(17)
N13 Na3 C19 94.49(16)
N1 Na3 C19 94.14(16)
N2 Na3 C19 77.40(16)
N14 Na3 C19 108.94(16)
O7 Na3 Co2 131.48(13)
O4 Na3 Co2 35.91(11)
O9 Na3 Co2 117.33(14)
O6 Na3 Co2 102.32(13)
N13 Na3 Co2 83.99(11)
N1 Na3 Co2 39.21(10)
N2 Na3 Co2 54.61(11)
N14 Na3 Co2 86.80(11)
C19 Na3 Co2 131.93(13)
O7 Na3 Co4 35.15(10)
O4 Na3 Co4 132.40(13)
O9 Na3 Co4 103.28(14)
O6 Na3 Co4 116.15(15)
N13 Na3 Co4 39.53(10)
N1 Na3 Co4 83.38(12)
N2 Na3 Co4 85.86(12)
N14 Na3 Co4 55.04(10)
C19 Na3 Co4 55.22(12)
Co2 Na3 Co4 112.86(7)
O7 Na3 Co1 82.45(11)
O4 Na3 Co1 82.43(11)
O9 Na3 Co1 129.61(15)
O6 Na3 Co1 125.17(14)
N13 Na3 Co1 36.82(10)
N1 Na3 Co1 37.20(10)
N2 Na3 Co1 54.92(11)
N14 Na3 Co1 54.34(10)
C19 Na3 Co1 95.83(12)
Co2 Na3 Co1 56.40(4)
Co4 Na3 Co1 56.48(4)
N13 Co1 N1 90.77(17)
N13 Co1 N4 173.85(16)
N1 Co1 N4 93.52(16)
N13 Co1 N10 94.28(16)
N1 Co1 N10 80.51(17)
N4 Co1 N10 90.76(16)
N13 Co1 N7 81.04(16)
N1 Co1 N7 92.74(16)
N4 Co1 N7 94.36(16)
N10 Co1 N7 171.78(16)
N13 Co1 N16 94.95(16)
N1 Co1 N16 172.81(16)
N4 Co1 N16 81.12(15)
N10 Co1 N16 94.71(16)
N7 Co1 N16 92.44(16)
N13 Co1 Na2 87.02(12)
N1 Co1 Na2 138.36(12)
N4 Co1 Na2 86.85(12)
N10 Co1 Na2 141.13(12)
N7 Co1 Na2 45.85(11)
N16 Co1 Na2 46.59(11)
N13 Co1 Na1 139.73(12)
N1 Co1 Na1 85.99(12)
N4 Co1 Na1 45.18(11)
N10 Co1 Na1 45.58(13)
N7 Co1 Na1 139.17(12)
N16 Co1 Na1 86.84(11)
Na2 Co1 Na1 120.73(5)
N13 Co1 Na3 45.23(12)
N1 Co1 Na3 45.54(13)
N4 Co1 Na3 138.94(11)
N10 Co1 Na3 85.78(12)
N7 Co1 Na3 86.13(11)
N16 Co1 Na3 139.93(12)
Na2 Co1 Na3 120.00(5)
Na1 Co1 Na3 119.25(5)
O1 Co2 O4 174.46(16)
O1 Co2 O2 86.98(18)
O4 Co2 O2 89.86(18)
O1 Co2 O5 90.16(19)
O4 Co2 O5 85.72(18)
O2 Co2 O5 97.22(19)
O1 Co2 N1 95.31(17)
O4 Co2 N1 89.27(16)
O2 Co2 N1 90.65(18)
O5 Co2 N1 170.65(19)
O1 Co2 N10 88.66(16)
O4 Co2 N10 95.12(17)
O2 Co2 N10 170.50(19)
O5 Co2 N10 91.23(17)
N1 Co2 N10 81.35(17)
O1 Co2 Na3 143.69(12)
O4 Co2 Na3 40.60(11)
O2 Co2 Na3 88.41(14)
O5 Co2 Na3 126.15(15)
N1 Co2 Na3 48.73(13)
N10 Co2 Na3 90.11(12)
O1 Co2 Na1 40.46(11)
O4 Co2 Na1 143.00(12)
O2 Co2 Na1 127.13(15)
O5 Co2 Na1 89.68(13)
N1 Co2 Na1 89.58(13)
N10 Co2 Na1 48.23(13)
Na3 Co2 Na1 127.95(6)
O13 Co3 O16 178.54(16)
O13 Co3 O14 87.19(15)
O16 Co3 O14 91.46(16)
O13 Co3 O17 93.07(17)
O16 Co3 O17 86.42(16)
O14 Co3 O17 92.11(18)
O13 Co3 N16 87.04(15)
O16 Co3 N16 94.37(16)
O14 Co3 N16 171.30(16)
O17 Co3 N16 94.69(17)
O13 Co3 N4 93.80(16)
O16 Co3 N4 86.81(15)
O14 Co3 N4 92.73(17)
O17 Co3 N4 171.77(17)
N16 Co3 N4 81.17(15)
O13 Co3 Na2 39.50(11)
O16 Co3 Na2 141.90(12)
O14 Co3 Na2 126.47(12)
O17 Co3 Na2 94.72(12)
N16 Co3 Na2 47.54(11)
N4 Co3 Na2 87.74(11)
O13 Co3 Na1 140.95(12)
O16 Co3 Na1 39.55(10)
O14 Co3 Na1 90.51(13)
O17 Co3 Na1 125.97(13)
N16 Co3 Na1 89.88(11)
N4 Co3 Na1 47.36(11)
Na2 Co3 Na1 125.34(5)
O10 Co4 O7 176.30(15)
O10 Co4 O11 86.85(16)
O7 Co4 O11 89.88(17)
O10 Co4 O8 92.47(17)
O7 Co4 O8 86.05(16)
O11 Co4 O8 94.38(18)
O10 Co4 N7 87.89(15)
O7 Co4 N7 95.62(16)
O11 Co4 N7 169.55(17)
O8 Co4 N7 94.86(17)
O10 Co4 N13 94.41(16)
O7 Co4 N13 87.35(15)
O11 Co4 N13 90.71(17)
O8 Co4 N13 171.65(18)
N7 Co4 N13 80.70(15)
O10 Co4 Na2 40.61(11)
O7 Co4 Na2 142.84(12)
O11 Co4 Na2 127.09(13)
O8 Co4 Na2 93.76(13)
N7 Co4 Na2 47.31(12)
N13 Co4 Na2 88.41(12)
O10 Co4 Na3 142.13(12)
O7 Co4 Na3 39.38(11)
O11 Co4 Na3 88.92(13)
O8 Co4 Na3 125.38(14)
N7 Co4 Na3 89.71(12)
N13 Co4 Na3 48.01(12)
Na2 Co4 Na3 126.16(5)
C1 O1 Co2 130.6(4)
C1 O1 Na1 122.5(4)
Co2 O1 Na1 104.28(17)
C9 O2 Co2 124.9(5)
C6 O3 C7 116.8(6)
C6 O3 Na1 115.5(4)
C7 O3 Na1 125.4(4)
C10 O4 Co2 130.7(4)
C10 O4 Na3 122.5(4)
Co2 O4 Na3 103.50(18)
C18 O5 Co2 125.7(5)
C15 O6 C16 116.4(7)
C15 O6 Na3 115.7(4)
C16 O6 Na3 126.0(5)
C19 O7 Co4 131.2(4)
C19 O7 Na3 122.3(4)
Co4 O7 Na3 105.47(16)
C27 O8 Co4 126.0(5)
C24 O9 C25 119.3(6)
C24 O9 Na3 116.0(4)
C25 O9 Na3 124.6(5)
C28 O10 Co4 129.0(4)
C28 O10 Na2 121.5(3)
Co4 O10 Na2 103.90(17)
C36 O11 Co4 126.5(4)
C33 O12 C34 117.2(5)
C33 O12 Na2 115.5(3)
C34 O12 Na2 124.0(4)
C37 O13 Co3 130.0(4)
C37 O13 Na2 124.0(3)
Co3 O13 Na2 105.82(17)
C45 O14 Co3 126.7(4)
C42 O15 C43 115.8(5)
C42 O15 Na2 117.0(3)
C43 O15 Na2 126.7(4)
C46 O16 Co3 130.5(4)
C46 O16 Na1 123.1(4)
Co3 O16 Na1 105.75(15)
C54 O17 Co3 126.7(4)
C51 O18 C52 118.0(5)
C51 O18 Na1 117.0(3)
C52 O18 Na1 125.0(4)

loop_
_geom_bond_atom_site_label_1
_geom_bond_atom_site_label_2
_geom_bond_distance
C1 O1 1.284(7)
C1 C2 1.411(9)
C1 C6 1.419(9)
C2 C3 1.398(10)
C2 C9 1.431(10)
C3 C4 1.348(12)
C3 H3 0.9300
C4 C5 1.396(11)
C4 H4 0.9300
C5 C6 1.366(9)
C5 H5 0.9300
C6 O3 1.386(7)
C7 O3 1.445(8)
C7 C8 1.466(11)
C7 H7A 0.9700
C7 H7B 0.9700
C8 H8A 0.9600
C8 H8B 0.9600
C8 H8C 0.9600
C9 O2 1.223(9)
C9 H9 0.9300
C10 O4 1.291(7)
C10 C11 1.407(9)
C10 C15 1.418(9)
C11 C18 1.434(11)
C11 C12 1.433(11)
C12 C13 1.327(13)
C12 H12 0.9300
C13 C14 1.390(13)
C13 H13 0.9300
C14 C15 1.377(10)
C14 H14 0.9300
C15 O6 1.343(8)
C16 C17 1.361(14)
C16 O6 1.450(11)
C16 H16A 0.9700
C16 H16B 0.9700
C17 H17A 0.9600
C17 H17B 0.9600
C17 H17C 0.9600
C18 O5 1.208(9)
C18 H18 0.9300
C19 O7 1.283(7)
C19 C20 1.413(9)
C19 C24 1.423(9)
C19 Na3 3.126(6)
C20 C27 1.409(10)
C20 C21 1.414(9)
C21 C22 1.345(12)
C21 H21 0.9300
C22 C23 1.374(12)
C22 H22 0.9300
C23 C24 1.389(9)
C23 H23 0.9300
C24 O9 1.368(8)
C25 O9 1.430(9)
C25 C26 1.453(12)
C25 H25A 0.9700
C25 H25B 0.9700
C26 H26A 0.9600
C26 H26B 0.9600
C26 H26C 0.9600
C27 O8 1.250(8)
C27 H27 0.9300
C28 O10 1.293(7)
C28 C29 1.420(9)
C28 C33 1.426(8)
C29 C30 1.421(9)
C29 C36 1.424(9)
C30 C31 1.377(11)
C30 H30 0.9300
C31 C32 1.381(11)
C31 H31 0.9300
C32 C33 1.345(9)
C32 H32A 0.9300
C33 O12 1.390(7)
C34 O12 1.427(7)
C34 C35 1.504(11)
C34 H34A 0.9700
C34 H34B 0.9700
C35 H35A 0.9600
C35 H35B 0.9600
C35 H35C 0.9600
C36 O11 1.232(8)
C36 H36 0.9300
C37 O13 1.292(7)
C37 C38 1.406(8)
C37 C42 1.439(8)
C38 C45 1.415(9)
C38 C39 1.414(9)
C39 C40 1.351(11)
C39 H39 0.9300
C40 C41 1.379(10)
C40 H40 0.9300
C41 C42 1.371(9)
C41 H41 0.9300
C42 O15 1.380(7)
C43 O15 1.424(7)
C43 C44 1.499(10)
C43 H43A 0.9700
C43 H43B 0.9700
C44 H44A 0.9600
C44 H44B 0.9600
C44 H44C 0.9600
C45 O14 1.240(8)
C45 H45 0.9300
C46 O16 1.284(6)
C46 C47 1.411(8)
C46 C51 1.425(8)
C47 C54 1.425(9)
C47 C48 1.429(9)
C48 C49 1.353(10)
C48 H48 0.9300
C49 C50 1.371(10)
C49 H49 0.9300
C50 C51 1.388(8)
C50 H50 0.9300
C51 O18 1.363(7)
C52 O18 1.429(7)
C52 C53 1.487(10)
C52 H52A 0.9700
C52 H52B 0.9700
C53 H53A 0.9600
C53 H53B 0.9600
C53 H53C 0.9600
C54 O17 1.232(8)
C54 H54 0.9300
C55 C56 1.422(19)
C55 H55A 0.9600
C55 H55B 0.9600
C55 H55C 0.9600
C56 N19 1.433(16)
C56 H56A 0.9700
C56 H56B 0.9700
C57 N19 1.494(9)
C57 C58 1.563(9)
C57 H57A 0.9700
C57 H57B 0.9700
C58 H58A 0.9600
C58 H58B 0.9600
C58 H58C 0.9600
C59 C60 1.375(18)
C59 N19 1.413(16)
C59 H59A 0.9700
C59 H59B 0.9700
C60 H60A 0.9600
C60 H60B 0.9600
C60 H60C 0.9600
N1 N2 1.178(7)
N1 Co2 2.143(4)
N1 Co1 2.158(4)
N1 Na3 2.548(5)
N2 N3 1.142(8)
N2 Na3 3.034(6)
N4 N5 1.170(6)
N4 Co1 2.165(4)
N4 Co3 2.187(4)
N4 Na1 2.524(5)
N5 N6 1.143(8)
N5 Na1 3.045(5)
N7 N8 1.182(6)
N7 Co4 2.158(4)
N7 Co1 2.174(4)
N7 Na2 2.498(5)
N8 N9 1.136(8)
N10 N11 1.193(6)
N10 Co2 2.145(4)
N10 Co1 2.167(4)
N10 Na1 2.539(5)
N11 N12 1.142(7)
N13 N14 1.181(6)
N13 Co1 2.143(4)
N13 Co4 2.174(4)
N13 Na3 2.538(5)
N14 N15 1.143(7)
N14 Na3 3.039(5)
N16 N17 1.194(6)
N16 Co3 2.155(4)
N16 Co1 2.179(4)
N16 Na2 2.526(4)
N17 N18 1.133(7)
N19 H19A 0.9137
Na1 O16 2.267(4)
Na1 O1 2.277(4)
Na1 O18 2.403(4)
Na1 O3 2.467(5)
Na1 Co2 3.400(2)
Na1 Co3 3.426(2)
Na1 Co1 3.529(2)
Na2 O13 2.259(4)
Na2 O10 2.275(4)
Na2 O15 2.427(5)
Na2 O12 2.453(5)
Na2 Co4 3.393(2)
Na2 Co3 3.417(2)
Na2 Co1 3.465(2)
Na3 O7 2.246(4)
Na3 O4 2.267(4)
Na3 O9 2.390(5)
Na3 O6 2.458(6)
Na3 Co2 3.388(2)
Na3 Co4 3.412(2)
Na3 Co1 3.541(2)
Co2 O1 2.026(4)
Co2 O4 2.043(4)
Co2 O2 2.098(4)
Co2 O5 2.105(5)
Co3 O13 2.021(4)
Co3 O16 2.026(4)
Co3 O14 2.078(4)
Co3 O17 2.114(4)
Co4 O10 2.029(4)
Co4 O7 2.038(4)
Co4 O11 2.080(4)
Co4 O8 2.100(4)

loop_
_geom_hbond_atom_site_label_D
_geom_hbond_atom_site_label_H
_geom_hbond_atom_site_label_A
_geom_hbond_distance_DH
_geom_hbond_distance_HA
_geom_hbond_distance_DA
_geom_hbond_angle_DHA
_geom_hbond_site_symmetry_A
N19 H19A N6 0.91 2.02 2.929(12) 178.0 1_455

loop_
_platon_squeeze_void_nr
_platon_squeeze_void_average_x
_platon_squeeze_void_average_y
_platon_squeeze_void_average_z
_platon_squeeze_void_volume
_platon_squeeze_void_count_electrons
1 0.000 0.500 1.000 234.5 5.4
2 0.213 0.106 0.971 22.7 0.6
3 0.287 0.606 0.529 22.7 0.5
4 0.500 1.000 0.500 234.5 5.1
5 0.713 0.394 0.471 22.7 0.2
6 0.787 0.894 0.029 22.7 -0.1
